data_4022007
loop_
_publ_author_name
'Yan Li'
'Fushun Liang'
'Xihe Bi'
'Qun Liu'

_publ_section_title
;
 Intramolecular Thia-anti-Michael Addition of a Sulfur Anion to Enones:
 A Regiospecific Approach to Multisubstituted Thiophene Derivatives
;
_journal_name_full 'Journal of Organic Chemistry'
_journal_page_first 8006
_journal_page_last 8010
_journal_paper_doi 10.1021/jo0611420
_journal_volume 71
_journal_year 2006
_chemical_formula_moiety 'C25 H21 Cl N2 O2 S'
_chemical_formula_sum 'C25 H21 Cl N2 O2 S'
_chemical_formula_weight 448.95
_chemical_name_systematic
; 
 ? 
;
_space_group_IT_number 2
_symmetry_cell_setting triclinic
_symmetry_space_group_name_Hall '-P 1'
_symmetry_space_group_name_H-M 'P -1'
_atom_sites_solution_hydrogens geom
_atom_sites_solution_primary direct
_atom_sites_solution_secondary difmap
_audit_creation_method SHELXL-97
_cell_angle_alpha 95.741(5)
_cell_angle_beta 94.709(5)
_cell_angle_gamma 109.103(5)
_cell_formula_units_Z 2
_cell_length_a 6.656(5)
_cell_length_b 8.686(5)
_cell_length_c 20.105(5)
_cell_measurement_reflns_used 216
_cell_measurement_temperature 293(2)
_cell_measurement_theta_max 22.50
_cell_measurement_theta_min 2.69
_cell_volume 1084.7(11)
_computing_structure_refinement 'SHELXL-97 (Sheldrick, 1997)'
_computing_structure_solution 'SHELXS-97 (Sheldrick, 1990)'
_diffrn_ambient_temperature 293(2)
_diffrn_measured_fraction_theta_full 0.986
_diffrn_measured_fraction_theta_max 0.976
_diffrn_radiation_monochromator graphite
_diffrn_radiation_source 'fine-focus sealed tube'
_diffrn_radiation_type MoK\a
_diffrn_radiation_wavelength 0.71069
_diffrn_reflns_av_R_equivalents 0.0224
_diffrn_reflns_av_sigmaI/netI 0.0506
_diffrn_reflns_limit_h_max 8
_diffrn_reflns_limit_h_min -6
_diffrn_reflns_limit_k_max 10
_diffrn_reflns_limit_k_min -10
_diffrn_reflns_limit_l_max 20
_diffrn_reflns_limit_l_min -24
_diffrn_reflns_number 6113
_diffrn_reflns_theta_full 25.00
_diffrn_reflns_theta_max 26.03
_diffrn_reflns_theta_min 2.05
_diffrn_standards_decay_% 0
_diffrn_standards_interval_time 10
_exptl_absorpt_coefficient_mu 0.298
_exptl_absorpt_correction_T_max 0.92
_exptl_absorpt_correction_T_min 0.86
_exptl_absorpt_correction_type multi-scan
_exptl_crystal_colour yellow
_exptl_crystal_density_diffrn 1.375
_exptl_crystal_density_method 'not measured'
_exptl_crystal_description block
_exptl_crystal_F_000 468
_exptl_crystal_size_max 0.35
_exptl_crystal_size_mid 0.29
_exptl_crystal_size_min 0.25
_refine_diff_density_max 0.687
_refine_diff_density_min -0.411
_refine_diff_density_rms 0.057
_refine_ls_extinction_method none
_refine_ls_goodness_of_fit_ref 0.926
_refine_ls_hydrogen_treatment constr
_refine_ls_matrix_type full
_refine_ls_number_parameters 280
_refine_ls_number_reflns 4184
_refine_ls_number_restraints 0
_refine_ls_restrained_S_all 0.926
_refine_ls_R_factor_all 0.1224
_refine_ls_R_factor_gt 0.0790
_refine_ls_shift/su_max 0.000
_refine_ls_shift/su_mean 0.000
_refine_ls_structure_factor_coef Fsqd
_refine_ls_weighting_details 'calc w=1/[\s^2^(Fo^2^)+(0.1351P)^2^+1.2842P] where P=(Fo^2^+2Fc^2^)/3'
_refine_ls_weighting_scheme calc
_refine_ls_wR_factor_gt 0.2065
_refine_ls_wR_factor_ref 0.2483
_reflns_number_gt 2667
_reflns_number_total 4184
_reflns_threshold_expression >2sigma(I)
_cod_data_source_file jo0611420si20060605_083940.cif
_cod_depositor_comments
;
The following automatic conversions were performed:
'_exptl_absorpt_correction_type' value 'MULTI-SCAN' changed to
'multi-scan' according to
'/home/saulius/struct/CIF-dictionaries/cif_core.dic' dictionary named
'cif_core.dic' version 2.4.1 from 2010-06-29.

Automatic conversion script
Id: cif_fix_enum 1527 2010-12-29 10:47:43Z saulius 
;
_cod_database_code 4022007

loop_
_symmetry_equiv_pos_as_xyz
'x, y, z'
'-x, -y, -z'

loop_
_atom_site_label
_atom_site_type_symbol
_atom_site_fract_x
_atom_site_fract_y
_atom_site_fract_z
_atom_site_U_iso_or_equiv
_atom_site_adp_type
_atom_site_occupancy
_atom_site_symmetry_multiplicity
_atom_site_calc_flag
_atom_site_refinement_flags
C1 C 0.0715(8) 0.7636(6) 0.2290(2) 0.0573(12) Uani 1 1 d .
H1 H 0.0048 0.6786 0.1941 0.069 Uiso 1 1 calc R
C2 C -0.0212(8) 0.8810(6) 0.2447(3) 0.0653(13) Uani 1 1 d .
H2 H -0.1480 0.8762 0.2201 0.078 Uiso 1 1 calc R
C3 C 0.0748(9) 1.0049(7) 0.2970(3) 0.0694(14) Uani 1 1 d .
H3 H 0.0112 1.0827 0.3089 0.083 Uiso 1 1 calc R
C4 C 0.2643(10) 1.0129(6) 0.3314(3) 0.0724(15) Uani 1 1 d .
H4 H 0.3297 1.0980 0.3663 0.087 Uiso 1 1 calc R
C5 C 0.3616(8) 0.8982(6) 0.3157(2) 0.0606(12) Uani 1 1 d .
H5 H 0.4918 0.9068 0.3393 0.073 Uiso 1 1 calc R
C6 C 0.2628(7) 0.7705(5) 0.2644(2) 0.0471(10) Uani 1 1 d .
C7 C 0.4901(7) 0.5981(5) 0.2832(2) 0.0500(10) Uani 1 1 d .
C8 C 0.5360(7) 0.4564(5) 0.2524(2) 0.0509(10) Uani 1 1 d .
C9 C 0.7047(7) 0.4123(5) 0.2801(2) 0.0506(10) Uani 1 1 d .
C10 C 1.0285(7) 0.4594(6) 0.3591(2) 0.0560(11) Uani 1 1 d .
H10A H 1.1412 0.5652 0.3710 0.067 Uiso 1 1 calc R
H10B H 1.0693 0.3997 0.3222 0.067 Uiso 1 1 calc R
C11 C 1.0155(7) 0.3651(5) 0.4191(2) 0.0488(10) Uani 1 1 d .
C12 C 0.8260(9) 0.2838(6) 0.4427(3) 0.0685(14) Uani 1 1 d .
H12 H 0.6965 0.2842 0.4216 0.082 Uiso 1 1 calc R
C13 C 0.8299(11) 0.2010(7) 0.4984(3) 0.0814(16) Uani 1 1 d .
H13 H 0.7029 0.1486 0.5154 0.098 Uiso 1 1 calc R
C14 C 1.0186(12) 0.1965(7) 0.5280(3) 0.0808(18) Uani 1 1 d .
H14 H 1.0195 0.1377 0.5641 0.097 Uiso 1 1 calc R
C15 C 1.2032(11) 0.2761(7) 0.5054(3) 0.0773(16) Uani 1 1 d .
H15 H 1.3318 0.2745 0.5267 0.093 Uiso 1 1 calc R
C16 C 1.2038(8) 0.3599(6) 0.4513(2) 0.0630(13) Uani 1 1 d .
H16 H 1.3331 0.4141 0.4359 0.076 Uiso 1 1 calc R
C17 C 0.4238(8) 0.3533(6) 0.1919(2) 0.0624(13) Uani 1 1 d .
C18 C 0.4961(10) 0.2047(7) 0.1775(3) 0.0752(15) Uani 1 1 d .
H18 H 0.3858 0.1080 0.1890 0.090 Uiso 1 1 calc R
C19 C 0.5285(10) 0.1701(7) 0.1072(3) 0.0767(15) Uani 1 1 d .
H19A H 0.6323 0.2670 0.0946 0.092 Uiso 1 1 calc R
H19B H 0.3945 0.1483 0.0788 0.092 Uiso 1 1 calc R
C20 C 0.6065(9) 0.0240(6) 0.0935(2) 0.0652(13) Uani 1 1 d .
C21 C 0.8136(8) 0.0499(6) 0.0819(3) 0.0655(13) Uani 1 1 d .
H21 H 0.9070 0.1572 0.0840 0.079 Uiso 1 1 calc R
C22 C 0.8880(8) -0.0790(6) 0.0672(3) 0.0640(13) Uani 1 1 d .
H22 H 1.0290 -0.0588 0.0588 0.077 Uiso 1 1 calc R
C23 C 0.7524(8) -0.2360(6) 0.0652(2) 0.0596(12) Uani 1 1 d .
C24 C 0.5443(9) -0.2682(6) 0.0776(3) 0.0706(14) Uani 1 1 d .
H24 H 0.4531 -0.3758 0.0764 0.085 Uiso 1 1 calc R
C25 C 0.4726(9) -0.1372(7) 0.0920(3) 0.0734(15) Uani 1 1 d .
H25 H 0.3319 -0.1577 0.1009 0.088 Uiso 1 1 calc R
Cl1 Cl 0.8480(3) -0.39773(18) 0.04592(8) 0.0908(5) Uani 1 1 d .
N1 N 0.8328(6) 0.4868(5) 0.33573(18) 0.0555(10) Uani 1 1 d .
H26 H 0.7972 0.5582 0.3604 0.067 Uiso 1 1 calc R
N2 N 0.3446(6) 0.6434(4) 0.24613(18) 0.0515(9) Uani 1 1 d .
H27 H 0.2963 0.5882 0.2068 0.062 Uiso 1 1 calc R
O1 O 0.2804(6) 0.3700(5) 0.15363(18) 0.0769(11) Uani 1 1 d .
O2 O 0.5776(5) 0.6703(4) 0.33927(15) 0.0629(9) Uani 1 1 d .
S1 S 0.7415(2) 0.24399(18) 0.23529(7) 0.0746(5) Uani 1 1 d .

loop_
_atom_site_aniso_label
_atom_site_aniso_U_11
_atom_site_aniso_U_22
_atom_site_aniso_U_33
_atom_site_aniso_U_23
_atom_site_aniso_U_13
_atom_site_aniso_U_12
C1 0.065(3) 0.063(3) 0.051(2) 0.009(2) -0.002(2) 0.033(2)
C2 0.065(3) 0.071(3) 0.072(3) 0.021(3) 0.002(3) 0.038(3)
C3 0.078(4) 0.071(3) 0.076(3) 0.009(3) 0.006(3) 0.048(3)
C4 0.092(4) 0.063(3) 0.070(3) -0.002(2) 0.000(3) 0.043(3)
C5 0.063(3) 0.061(3) 0.063(3) 0.006(2) -0.005(2) 0.032(2)
C6 0.050(2) 0.050(2) 0.047(2) 0.0141(19) 0.0064(19) 0.0231(19)
C7 0.055(3) 0.055(2) 0.049(2) 0.0075(19) 0.001(2) 0.030(2)
C8 0.056(3) 0.052(2) 0.051(2) 0.0031(19) -0.001(2) 0.029(2)
C9 0.061(3) 0.052(2) 0.048(2) 0.0056(19) 0.003(2) 0.033(2)
C10 0.054(3) 0.069(3) 0.054(3) 0.006(2) -0.002(2) 0.036(2)
C11 0.053(3) 0.046(2) 0.048(2) -0.0051(18) -0.004(2) 0.023(2)
C12 0.069(3) 0.068(3) 0.070(3) 0.005(3) -0.003(3) 0.030(3)
C13 0.095(4) 0.069(3) 0.074(4) 0.016(3) 0.013(3) 0.018(3)
C14 0.131(6) 0.062(3) 0.057(3) 0.011(3) -0.008(4) 0.047(4)
C15 0.101(5) 0.078(4) 0.061(3) -0.001(3) -0.018(3) 0.050(4)
C16 0.066(3) 0.070(3) 0.060(3) 0.000(2) -0.008(2) 0.038(3)
C17 0.068(3) 0.064(3) 0.059(3) -0.002(2) -0.013(2) 0.034(2)
C18 0.087(4) 0.068(3) 0.072(3) -0.003(3) -0.015(3) 0.038(3)
C19 0.083(4) 0.081(4) 0.071(3) -0.003(3) -0.005(3) 0.043(3)
C20 0.070(3) 0.064(3) 0.057(3) -0.010(2) -0.010(2) 0.027(3)
C21 0.066(3) 0.058(3) 0.069(3) 0.001(2) 0.006(2) 0.018(2)
C22 0.060(3) 0.064(3) 0.067(3) 0.005(2) 0.011(2) 0.021(2)
C23 0.072(3) 0.051(3) 0.053(3) -0.006(2) 0.000(2) 0.024(2)
C24 0.072(4) 0.055(3) 0.073(3) -0.004(2) 0.001(3) 0.011(3)
C25 0.056(3) 0.079(4) 0.080(4) -0.008(3) 0.002(3) 0.023(3)
Cl1 0.1130(13) 0.0715(9) 0.0933(11) -0.0149(7) 0.0006(9) 0.0490(9)
N1 0.065(2) 0.064(2) 0.048(2) 0.0004(17) -0.0038(18) 0.040(2)
N2 0.059(2) 0.056(2) 0.0467(19) 0.0014(16) -0.0005(17) 0.0325(18)
O1 0.081(2) 0.078(2) 0.072(2) -0.0134(18) -0.0243(19) 0.044(2)
O2 0.076(2) 0.074(2) 0.0489(17) -0.0077(15) -0.0108(15) 0.0477(18)
S1 0.0941(11) 0.0756(9) 0.0670(8) -0.0112(6) -0.0185(7) 0.0589(8)

loop_
_atom_type_symbol
_atom_type_description
_atom_type_scat_dispersion_real
_atom_type_scat_dispersion_imag
_atom_type_scat_source
C C 0.0033 0.0016 'International Tables Vol C Tables 4.2.6.8 and 6.1.1.4'
H H 0.0000 0.0000 'International Tables Vol C Tables 4.2.6.8 and 6.1.1.4'
N N 0.0061 0.0033 'International Tables Vol C Tables 4.2.6.8 and 6.1.1.4'
O O 0.0106 0.0060 'International Tables Vol C Tables 4.2.6.8 and 6.1.1.4'
S S 0.1246 0.1234 'International Tables Vol C Tables 4.2.6.8 and 6.1.1.4'
Cl Cl 0.1484 0.1585 'International Tables Vol C Tables 4.2.6.8 and 6.1.1.4'

loop_
_geom_angle_atom_site_label_1
_geom_angle_atom_site_label_2
_geom_angle_atom_site_label_3
_geom_angle
C2 C1 C6 121.0(4)
C3 C2 C1 119.6(5)
C4 C3 C2 119.4(5)
C3 C4 C5 121.8(5)
C4 C5 C6 119.0(5)
C5 C6 C1 119.0(4)
C5 C6 N2 123.5(4)
C1 C6 N2 117.4(4)
O2 C7 N2 122.9(4)
O2 C7 C8 121.7(4)
N2 C7 C8 115.4(4)
C9 C8 C17 113.4(4)
C9 C8 C7 121.2(4)
C17 C8 C7 125.4(4)
N1 C9 C8 125.6(4)
N1 C9 S1 119.5(3)
C8 C9 S1 114.9(3)
N1 C10 C11 115.2(4)
C12 C11 C16 118.5(4)
C12 C11 C10 123.5(4)
C16 C11 C10 118.0(4)
C11 C12 C13 119.4(5)
C14 C13 C12 120.2(6)
C15 C14 C13 120.5(5)
C14 C15 C16 120.4(5)
C15 C16 C11 121.0(5)
O1 C17 C8 128.0(4)
O1 C17 C18 119.9(4)
C8 C17 C18 112.1(4)
C19 C18 C17 113.9(5)
C19 C18 S1 111.9(4)
C17 C18 S1 106.5(3)
C18 C19 C20 113.7(5)
C21 C20 C25 117.8(5)
C21 C20 C19 120.1(5)
C25 C20 C19 122.1(5)
C20 C21 C22 121.7(5)
C23 C22 C21 119.2(5)
C22 C23 C24 121.3(5)
C22 C23 Cl1 118.7(4)
C24 C23 Cl1 120.1(4)
C23 C24 C25 118.7(5)
C24 C25 C20 121.3(5)
C9 N1 C10 125.8(4)
C7 N2 C6 127.7(4)
C9 S1 C18 91.7(2)

loop_
_geom_bond_atom_site_label_1
_geom_bond_atom_site_label_2
_geom_bond_distance
C1 C2 1.378(6)
C1 C6 1.387(6)
C2 C3 1.373(7)
C3 C4 1.365(7)
C4 C5 1.380(7)
C5 C6 1.382(6)
C6 N2 1.412(5)
C7 O2 1.231(5)
C7 N2 1.356(5)
C7 C8 1.455(6)
C8 C9 1.392(6)
C8 C17 1.427(6)
C9 N1 1.316(5)
C9 S1 1.737(4)
C10 N1 1.449(5)
C10 C11 1.517(6)
C11 C12 1.377(7)
C11 C16 1.379(6)
C12 C13 1.393(7)
C13 C14 1.359(9)
C14 C15 1.338(9)
C15 C16 1.369(7)
C17 O1 1.232(5)
C17 C18 1.528(7)
C18 C19 1.465(8)
C18 S1 1.837(5)
C19 C20 1.529(7)
C20 C21 1.365(7)
C20 C25 1.388(7)
C21 C22 1.381(7)
C22 C23 1.362(7)
C23 C24 1.369(7)
C23 Cl1 1.745(5)
C24 C25 1.385(7)

loop_
_geom_torsion_atom_site_label_1
_geom_torsion_atom_site_label_2
_geom_torsion_atom_site_label_3
_geom_torsion_atom_site_label_4
_geom_torsion
C6 C1 C2 C3 -1.2(7)
C1 C2 C3 C4 2.0(8)
C2 C3 C4 C5 -0.9(8)
C3 C4 C5 C6 -0.9(8)
C4 C5 C6 C1 1.7(7)
C4 C5 C6 N2 -177.5(4)
C2 C1 C6 C5 -0.6(7)
C2 C1 C6 N2 178.6(4)
O2 C7 C8 C9 -10.3(7)
N2 C7 C8 C9 170.1(4)
O2 C7 C8 C17 171.8(5)
N2 C7 C8 C17 -7.8(7)
C17 C8 C9 N1 -179.9(5)
C7 C8 C9 N1 2.0(7)
C17 C8 C9 S1 0.2(6)
C7 C8 C9 S1 -178.0(3)
N1 C10 C11 C12 11.8(6)
N1 C10 C11 C16 -168.7(4)
C16 C11 C12 C13 0.8(7)
C10 C11 C12 C13 -179.7(5)
C11 C12 C13 C14 -1.9(8)
C12 C13 C14 C15 2.3(9)
C13 C14 C15 C16 -1.5(8)
C14 C15 C16 C11 0.4(8)
C12 C11 C16 C15 0.0(7)
C10 C11 C16 C15 -179.6(4)
C9 C8 C17 O1 -173.7(5)
C7 C8 C17 O1 4.4(9)
C9 C8 C17 C18 8.1(6)
C7 C8 C17 C18 -173.8(5)
O1 C17 C18 C19 45.6(8)
C8 C17 C18 C19 -136.0(5)
O1 C17 C18 S1 169.5(4)
C8 C17 C18 S1 -12.1(6)
C17 C18 C19 C20 178.5(5)
S1 C18 C19 C20 57.5(6)
C18 C19 C20 C21 -107.1(6)
C18 C19 C20 C25 73.3(7)
C25 C20 C21 C22 1.8(8)
C19 C20 C21 C22 -177.8(5)
C20 C21 C22 C23 -1.0(8)
C21 C22 C23 C24 -0.2(8)
C21 C22 C23 Cl1 179.5(4)
C22 C23 C24 C25 0.4(8)
Cl1 C23 C24 C25 -179.3(4)
C23 C24 C25 C20 0.5(8)
C21 C20 C25 C24 -1.6(8)
C19 C20 C25 C24 178.1(5)
C8 C9 N1 C10 -169.4(4)
S1 C9 N1 C10 10.5(6)
C11 C10 N1 C9 -107.1(5)
O2 C7 N2 C6 -2.6(7)
C8 C7 N2 C6 176.9(4)
C5 C6 N2 C7 18.7(7)
C1 C6 N2 C7 -160.5(4)
N1 C9 S1 C18 173.6(4)
C8 C9 S1 C18 -6.5(4)
C19 C18 S1 C9 135.3(4)
C17 C18 S1 C9 10.2(4)

loop_
_cod_related_entry_id
_cod_related_entry_database
_cod_related_entry_code
1 ChemSpider 10147241
